data_7133686
loop_
_publ_author_name
'Kennedy, Dominic B.'
'Evans, Matthew J.'
'Jones, Dafydd D. L.'
'Parr, Joseph M.'
'Hill, Michael S.'
'Jones, Cameron'

_publ_section_title
;
 A series of neutral alkaline earth metal hydride complexes supported by a
 bulky, unsymmetrical &#x3b2;-diketiminate ligand,
 [{(<sup>Dip/TCHP</sup>Nacnac)M(&#x3bc;-H)}<sub>2</sub>] (M = Mg, Ca, Sr
 or Ba).
;
_journal_issue 78
_journal_name_full 'Chemical communications (Cambridge, England)'
_journal_page_first 10894
_journal_page_last 10897
_journal_paper_doi 10.1039/d4cc04286g
_journal_volume 60
_journal_year 2024
_chemical_formula_sum 'C100 H138 Ca2 N4 O0.4'
_chemical_formula_weight 1482.70
_space_group_crystal_system triclinic
_space_group_IT_number 2
_space_group_name_Hall '-P 1'
_space_group_name_H-M_alt 'P -1'
_atom_sites_solution_hydrogens mixed
_audit_creation_method SHELXL-2018/3
_audit_update_record
;
2024-08-21 deposited with the CCDC.	2024-09-05 downloaded from the CCDC.
;
_cell_angle_alpha 106.3540(10)
_cell_angle_beta 102.1740(10)
_cell_angle_gamma 113.558(2)
_cell_formula_units_Z 1
_cell_length_a 12.5680(2)
_cell_length_b 14.4876(2)
_cell_length_c 14.5826(2)
_cell_measurement_reflns_used 19780
_cell_measurement_temperature 123.00(10)
_cell_measurement_theta_max 79.1300
_cell_measurement_theta_min 3.6160
_cell_volume 2171.82(8)
_computing_structure_refinement 'SHELXL-2018/3 (Sheldrick, 2018)'
_computing_structure_solution 'SHELXT 2018/2 (Sheldrick, 2018)'
_diffrn_ambient_environment N~2~
_diffrn_ambient_temperature 123.00(10)
_diffrn_detector 'Hybrid Pixel Array Detector'
_diffrn_detector_area_resol_mean 10.0000
_diffrn_detector_type HyPix
_diffrn_measured_fraction_theta_full 0.984
_diffrn_measured_fraction_theta_max 0.948
_diffrn_measurement_device 'four-circle diffractometer'
_diffrn_measurement_device_type 'XtaLAB Synergy, Dualflex, HyPix'
_diffrn_measurement_method 'w\ scans'
_diffrn_radiation_monochromator mirror
_diffrn_radiation_probe x-ray
_diffrn_radiation_type 'Cu K\a'
_diffrn_radiation_wavelength 1.54184
_diffrn_reflns_av_R_equivalents 0.0280
_diffrn_reflns_av_unetI/netI 0.0263
_diffrn_reflns_Laue_measured_fraction_full 0.984
_diffrn_reflns_Laue_measured_fraction_max 0.948
_diffrn_reflns_limit_h_max 14
_diffrn_reflns_limit_h_min -16
_diffrn_reflns_limit_k_max 16
_diffrn_reflns_limit_k_min -18
_diffrn_reflns_limit_l_max 18
_diffrn_reflns_limit_l_min -17
_diffrn_reflns_number 27837
_diffrn_reflns_point_group_measured_fraction_full 0.984
_diffrn_reflns_point_group_measured_fraction_max 0.948
_diffrn_reflns_theta_full 67.684
_diffrn_reflns_theta_max 79.796
_diffrn_reflns_theta_min 6.392
_diffrn_source 'micro-focus sealed X-ray tube'
_diffrn_source_type 'PhotonJet (Cu) X-ray Source'
_exptl_absorpt_coefficient_mu 1.496
_exptl_absorpt_correction_T_max 1.00000
_exptl_absorpt_correction_T_min 0.72669
_exptl_absorpt_correction_type multi-scan
_exptl_absorpt_process_details
;
CrysAlisPro 1.171.41.113a (Rigaku Oxford Diffraction, 2021)
Empirical absorption correction using spherical harmonics,
implemented in SCALE3 ABSPACK scaling algorithm.
;
_exptl_crystal_colour colorless
_exptl_crystal_density_diffrn 1.134
_exptl_crystal_description plate
_exptl_crystal_F_000 809
_exptl_crystal_size_max 0.230
_exptl_crystal_size_mid 0.190
_exptl_crystal_size_min 0.150
_exptl_transmission_factor_max 0.807
_exptl_transmission_factor_min 0.725
_refine_diff_density_max 0.573
_refine_diff_density_min -0.427
_refine_diff_density_rms 0.045
_refine_ls_extinction_method none
_refine_ls_goodness_of_fit_ref 1.094
_refine_ls_hydrogen_treatment mixed
_refine_ls_matrix_type full
_refine_ls_number_parameters 500
_refine_ls_number_reflns 8957
_refine_ls_number_restraints 1
_refine_ls_restrained_S_all 1.094
_refine_ls_R_factor_all 0.0441
_refine_ls_R_factor_gt 0.0429
_refine_ls_shift/su_max 0.001
_refine_ls_shift/su_mean 0.000
_refine_ls_structure_factor_coef Fsqd
_refine_ls_weighting_details 'w=1/[\s^2^(Fo^2^)+(0.0680P)^2^+0.5892P] where P=(Fo^2^+2Fc^2^)/3'
_refine_ls_weighting_scheme calc
_refine_ls_wR_factor_gt 0.1189
_refine_ls_wR_factor_ref 0.1200
_reflns_Friedel_coverage 0.000
_reflns_number_gt 8536
_reflns_number_total 8957
_reflns_threshold_expression 'I > 2\s(I)'
_cod_data_source_file d4cc04286g2.cif
_cod_data_source_block cj1697
_cod_depositor_comments 'Adding full bibliography for 7133684--7133690.cif.'
_cod_original_cell_volume 2171.82(6)
_cod_original_formula_sum 'C100 H138 Ca2 N4 O0.40'
_cod_database_code 7133686
_shelx_shelxl_version_number 2018/3
_shelx_space_group_comment
;
The symmetry employed for this shelxl refinement is uniquely defined
by the following loop, which should always be used as a source of
symmetry information in preference to the above space-group names.
They are only intended as comments.
;
_shelx_estimated_absorpt_t_min 0.725
_shelx_estimated_absorpt_t_max 0.807

loop_
_space_group_symop_operation_xyz
'x, y, z'
'-x, -y, -z'

loop_
_atom_site_label
_atom_site_type_symbol
_atom_site_fract_x
_atom_site_fract_y
_atom_site_fract_z
_atom_site_U_iso_or_equiv
_atom_site_adp_type
_atom_site_occupancy
_atom_site_site_symmetry_order
_atom_site_calc_flag
_atom_site_refinement_flags_posn
_atom_site_refinement_flags_adp
_atom_site_refinement_flags_occupancy
_atom_site_disorder_assembly
_atom_site_disorder_group
Ca1 Ca 0.61262(2) 0.11360(2) 0.61102(2) 0.02522(9) Uani 1 1 d . . . . .
N1 N 0.75393(9) 0.28565(9) 0.75702(8) 0.0217(2) Uani 1 1 d . . . . .
C1 C 0.85551(11) 0.27633(9) 0.81110(9) 0.0215(2) Uani 1 1 d . . . . .
N2 N 0.52398(9) 0.23194(9) 0.60110(8) 0.0235(2) Uani 1 1 d . . . . .
C2 C 0.84870(11) 0.24061(10) 0.89125(9) 0.0229(2) Uani 1 1 d . . . . .
C3 C 0.74356(12) 0.23089(10) 0.93086(10) 0.0243(2) Uani 1 1 d . . . . .
H3 H 0.718205 0.284455 0.917337 0.029 Uiso 1 1 calc R U . . .
C4 C 0.62695(12) 0.11649(11) 0.87467(10) 0.0281(3) Uani 1 1 d . . . . .
H4A H 0.599728 0.096807 0.799777 0.034 Uiso 1 1 calc R U . . .
H4B H 0.647697 0.061024 0.887467 0.034 Uiso 1 1 calc R U . . .
C5 C 0.52056(13) 0.11374(12) 0.91050(11) 0.0332(3) Uani 1 1 d . . . . .
H5A H 0.448099 0.038215 0.875157 0.040 Uiso 1 1 calc R U . . .
H5B H 0.494439 0.164164 0.891946 0.040 Uiso 1 1 calc R U . . .
C6 C 0.56082(14) 0.14837(12) 1.02665(11) 0.0349(3) Uani 1 1 d . . . . .
H6A H 0.492351 0.150903 1.048673 0.042 Uiso 1 1 calc R U . . .
H6B H 0.577388 0.092974 1.044230 0.042 Uiso 1 1 calc R U . . .
C7 C 0.67769(14) 0.26105(12) 1.08384(11) 0.0330(3) Uani 1 1 d . . . . .
H7A H 0.704733 0.279255 1.158467 0.040 Uiso 1 1 calc R U . . .
H7B H 0.658504 0.317830 1.072532 0.040 Uiso 1 1 calc R U . . .
C8 C 0.78316(13) 0.26255(12) 1.04704(10) 0.0300(3) Uani 1 1 d . . . . .
H8A H 0.807033 0.210111 1.063580 0.036 Uiso 1 1 calc R U . . .
H8B H 0.857005 0.337235 1.083645 0.036 Uiso 1 1 calc R U . . .
C9 C 0.94165(12) 0.21906(10) 0.93466(10) 0.0242(2) Uani 1 1 d . . . . .
H9 H 0.936753 0.194039 0.988044 0.029 Uiso 1 1 calc R U . . .
C10 C 1.04146(12) 0.23325(10) 0.90180(10) 0.0241(2) Uani 1 1 d . . . . .
C11 C 1.14068(12) 0.20718(11) 0.94709(10) 0.0261(3) Uani 1 1 d . . . . .
H11 H 1.199990 0.221840 0.910064 0.031 Uiso 1 1 calc R U . . .
C12 C 1.08576(15) 0.08544(13) 0.92826(14) 0.0414(4) Uani 1 1 d . . . . .
H12A H 1.043323 0.039384 0.853444 0.050 Uiso 1 1 calc R U . . .
H12B H 1.022719 0.066547 0.960507 0.050 Uiso 1 1 calc R U . . .
C13 C 1.18713(17) 0.05980(15) 0.97250(16) 0.0467(4) Uani 1 1 d . . . . .
H13A H 1.147956 -0.018445 0.962627 0.056 Uiso 1 1 calc R U . . .
H13B H 1.244960 0.070793 0.934854 0.056 Uiso 1 1 calc R U . . .
C14 C 1.25932(17) 0.13214(19) 1.08468(15) 0.0506(5) Uani 1 1 d . . . . .
H14A H 1.326659 0.116076 1.109933 0.061 Uiso 1 1 calc R U . . .
H14B H 1.203206 0.115656 1.123297 0.061 Uiso 1 1 calc R U . . .
C15 C 1.31629(17) 0.25412(17) 1.10438(13) 0.0489(4) Uani 1 1 d . . . . .
H15A H 1.379782 0.272562 1.072504 0.059 Uiso 1 1 calc R U . . .
H15B H 1.358526 0.299636 1.179298 0.059 Uiso 1 1 calc R U . . .
C16 C 1.21629(16) 0.28147(15) 1.06015(12) 0.0420(4) Uani 1 1 d . . . . .
H16A H 1.159614 0.272995 1.098877 0.050 Uiso 1 1 calc R U . . .
H16B H 1.257001 0.359298 1.068862 0.050 Uiso 1 1 calc R U . . .
C17 C 1.04903(11) 0.27431(10) 0.82640(10) 0.0232(2) Uani 1 1 d . . . . .
H17 H 1.118100 0.286863 0.805092 0.028 Uiso 1 1 calc R U . . .
C18 C 0.95916(11) 0.29778(10) 0.78085(9) 0.0221(2) Uani 1 1 d . . . . .
C19 C 0.97356(12) 0.34901(10) 0.70337(10) 0.0238(2) Uani 1 1 d . . . . .
H19 H 0.924760 0.389215 0.706208 0.029 Uiso 1 1 calc R U . . .
C20 C 1.10906(13) 0.43409(11) 0.72888(11) 0.0305(3) Uani 1 1 d . . . . .
H20A H 1.142923 0.490809 0.799699 0.037 Uiso 1 1 calc R U . . .
H20B H 1.160326 0.397059 0.725824 0.037 Uiso 1 1 calc R U . . .
C21 C 1.11778(14) 0.48977(12) 0.65363(11) 0.0342(3) Uani 1 1 d . . . . .
H21A H 1.073304 0.532825 0.661537 0.041 Uiso 1 1 calc R U . . .
H21B H 1.206444 0.541565 0.670030 0.041 Uiso 1 1 calc R U . . .
C22 C 1.06131(14) 0.40527(13) 0.54307(11) 0.0343(3) Uani 1 1 d . . . . .
H22A H 1.112176 0.368593 0.532932 0.041 Uiso 1 1 calc R U . . .
H22B H 1.062671 0.443182 0.496111 0.041 Uiso 1 1 calc R U . . .
C23 C 0.92736(14) 0.31876(13) 0.51683(11) 0.0364(3) Uani 1 1 d . . . . .
H23A H 0.894924 0.262100 0.446206 0.044 Uiso 1 1 calc R U . . .
H23B H 0.874363 0.354141 0.519068 0.044 Uiso 1 1 calc R U . . .
C24 C 0.92022(13) 0.26363(11) 0.59242(10) 0.0293(3) Uani 1 1 d . . . . .
H24A H 0.967656 0.223158 0.586069 0.035 Uiso 1 1 calc R U . . .
H24B H 0.832119 0.209633 0.575093 0.035 Uiso 1 1 calc R U . . .
C25 C 0.75549(11) 0.38152(10) 0.79314(9) 0.0227(2) Uani 1 1 d . . . . .
C26 C 0.86428(12) 0.47693(11) 0.88791(10) 0.0279(3) Uani 1 1 d . . . . .
H26A H 0.863874 0.458922 0.947815 0.042 Uiso 1 1 calc R U . . .
H26B H 0.856366 0.543480 0.899346 0.042 Uiso 1 1 calc R U . . .
H26C H 0.942807 0.489959 0.877719 0.042 Uiso 1 1 calc R U . . .
C27 C 0.66154(12) 0.40217(10) 0.74965(10) 0.0252(3) Uani 1 1 d . . . . .
H27 H 0.672937 0.473385 0.785086 0.030 Uiso 1 1 calc R U . . .
C28 C 0.55257(12) 0.33243(11) 0.66088(10) 0.0242(2) Uani 1 1 d . . . . .
C29 C 0.46823(13) 0.38108(11) 0.63859(11) 0.0302(3) Uani 1 1 d . . . . .
H29A H 0.407438 0.336637 0.567971 0.045 Uiso 1 1 calc R U . . .
H29B H 0.518744 0.456928 0.646873 0.045 Uiso 1 1 calc R U . . .
H29C H 0.424099 0.381064 0.686552 0.045 Uiso 1 1 calc R U . . .
C30 C 0.41551(11) 0.16468(10) 0.50956(10) 0.0232(2) Uani 1 1 d . . . . .
C31 C 0.29843(12) 0.10037(11) 0.51269(10) 0.0248(3) Uani 1 1 d . . . . .
C32 C 0.27453(13) 0.11794(12) 0.61247(11) 0.0305(3) Uani 1 1 d . . . . .
H32 H 0.354562 0.177256 0.669891 0.037 Uiso 1 1 calc R U . . .
C33 C 0.23101(16) 0.01423(14) 0.63489(13) 0.0389(3) Uani 1 1 d . . . . .
H33A H 0.148503 -0.042819 0.583266 0.058 Uiso 1 1 calc R U . . .
H33B H 0.226126 0.032450 0.703349 0.058 Uiso 1 1 calc R U . . .
H33C H 0.290628 -0.013112 0.632371 0.058 Uiso 1 1 calc R U . . .
C34 C 0.17795(15) 0.15744(14) 0.61074(13) 0.0401(4) Uani 1 1 d . . . . .
H34A H 0.207356 0.225143 0.598937 0.060 Uiso 1 1 calc R U . . .
H34B H 0.166533 0.172205 0.676773 0.060 Uiso 1 1 calc R U . . .
H34C H 0.098246 0.100216 0.555405 0.060 Uiso 1 1 calc R U . . .
C35 C 0.20159(12) 0.01878(11) 0.42063(10) 0.0261(3) Uani 1 1 d . . . . .
H35 H 0.122711 -0.025804 0.421868 0.031 Uiso 1 1 calc R U . . .
C36 C 0.21807(12) 0.00143(11) 0.32741(10) 0.0270(3) Uani 1 1 d . . . . .
H36 H 0.152024 -0.056247 0.265810 0.032 Uiso 1 1 calc R U . . .
C37 C 0.33166(12) 0.06884(11) 0.32464(10) 0.0269(3) Uani 1 1 d . . . . .
H37 H 0.341507 0.058658 0.260321 0.032 Uiso 1 1 calc R U . . .
C38 C 0.43186(12) 0.15142(10) 0.41460(10) 0.0246(3) Uani 1 1 d . . . . .
C39 C 0.55485(12) 0.22817(11) 0.41112(10) 0.0288(3) Uani 1 1 d . . . . .
H39 H 0.623172 0.245389 0.473568 0.035 Uiso 1 1 calc R U . . .
C40 C 0.56004(17) 0.33725(13) 0.41741(14) 0.0420(4) Uani 1 1 d . . . . .
H40A H 0.494655 0.323434 0.356733 0.063 Uiso 1 1 calc R U . . .
H40B H 0.641883 0.387665 0.419997 0.063 Uiso 1 1 calc R U . . .
H40C H 0.546920 0.370486 0.479524 0.063 Uiso 1 1 calc R U . . .
C41 C 0.58216(14) 0.17858(13) 0.31724(11) 0.0351(3) Uani 1 1 d . . . . .
H41A H 0.575347 0.107353 0.312033 0.053 Uiso 1 1 calc R U . . .
H41B H 0.666786 0.228786 0.324708 0.053 Uiso 1 1 calc R U . . .
H41C H 0.521798 0.167890 0.254974 0.053 Uiso 1 1 calc R U . . .
C42 C 0.9716(3) 0.6905(2) 0.72689(14) 0.0715(8) Uani 1 1 d . . . . .
H42 H 1.026363 0.668906 0.758409 0.086 Uiso 1 1 calc R U . . .
C43 C 1.0192(2) 0.7939(2) 0.72576(16) 0.0623(6) Uani 1 1 d . . . . .
H43 H 1.106587 0.843133 0.755746 0.075 Uiso 1 1 calc R U . . .
C44 C 0.93975(17) 0.82515(14) 0.68117(14) 0.0449(4) Uani 1 1 d . . . . .
H44 H 0.972246 0.896239 0.680159 0.054 Uiso 1 1 calc R U . . .
C45 C 0.81343(16) 0.75413(14) 0.63798(13) 0.0422(4) Uani 1 1 d . . . . .
H45 H 0.758883 0.776730 0.607952 0.051 Uiso 1 1 calc R U . . .
C46 C 0.7654(2) 0.65091(16) 0.63782(17) 0.0543(5) Uani 1 1 d . . . . .
H46 H 0.677906 0.601921 0.607239 0.065 Uiso 1 1 calc R U . . .
C47 C 0.8445(3) 0.61826(19) 0.68226(18) 0.0665(7) Uani 1 1 d . . . . .
H47 H 0.811764 0.546687 0.682177 0.080 Uiso 1 1 calc R U . . .
C48 C 0.52340(17) 0.42543(16) 0.93676(15) 0.0482(4) Uani 1 1 d . . . . .
H48 H 0.539436 0.374212 0.893229 0.058 Uiso 1 1 calc R U . . .
C49 C 0.61298(16) 0.50268(17) 1.03185(15) 0.0491(4) Uani 1 1 d . . . . .
H49 H 0.690856 0.504628 1.053977 0.059 Uiso 1 1 calc R U . . .
C50 C 0.58952(16) 0.57707(16) 1.09480(14) 0.0490(4) Uani 1 1 d . . . . .
H50 H 0.651434 0.630260 1.160191 0.059 Uiso 1 1 calc R U . . .
O1 O 0.3872(5) -0.0514(4) 0.5909(4) 0.0346(11) Uani 0.2 1 d D . P A 1
H H 0.4329(18) -0.0336(16) 0.5430(15) 0.023(5) Uiso 0.8 1 d . . P B 2
H1 H 0.3077(19) -0.056(4) 0.571(6) 0.028 Uiso 0.2 1 d D U P C 1

loop_
_atom_site_aniso_label
_atom_site_aniso_U_11
_atom_site_aniso_U_22
_atom_site_aniso_U_33
_atom_site_aniso_U_23
_atom_site_aniso_U_13
_atom_site_aniso_U_12
Ca1 0.02088(13) 0.02413(14) 0.02025(13) 0.00468(10) 0.00241(10) 0.00724(10)
N1 0.0179(5) 0.0237(5) 0.0190(5) 0.0078(4) 0.0030(4) 0.0087(4)
C1 0.0184(5) 0.0192(5) 0.0187(5) 0.0041(4) 0.0016(4) 0.0069(4)
N2 0.0183(5) 0.0257(5) 0.0190(5) 0.0074(4) 0.0025(4) 0.0075(4)
C2 0.0205(6) 0.0215(5) 0.0198(6) 0.0058(5) 0.0034(5) 0.0078(5)
C3 0.0227(6) 0.0251(6) 0.0225(6) 0.0098(5) 0.0068(5) 0.0103(5)
C4 0.0245(6) 0.0281(6) 0.0229(6) 0.0069(5) 0.0059(5) 0.0087(5)
C5 0.0244(6) 0.0357(7) 0.0311(7) 0.0119(6) 0.0087(5) 0.0092(6)
C6 0.0323(7) 0.0351(7) 0.0317(7) 0.0126(6) 0.0153(6) 0.0106(6)
C7 0.0351(7) 0.0316(7) 0.0267(7) 0.0084(6) 0.0133(6) 0.0127(6)
C8 0.0265(6) 0.0305(7) 0.0238(6) 0.0083(5) 0.0071(5) 0.0087(5)
C9 0.0245(6) 0.0235(6) 0.0212(6) 0.0093(5) 0.0052(5) 0.0101(5)
C10 0.0210(6) 0.0217(6) 0.0221(6) 0.0058(5) 0.0022(5) 0.0088(5)
C11 0.0223(6) 0.0286(6) 0.0269(6) 0.0120(5) 0.0057(5) 0.0132(5)
C12 0.0327(8) 0.0327(7) 0.0530(10) 0.0157(7) 0.0050(7) 0.0172(6)
C13 0.0417(9) 0.0419(9) 0.0680(12) 0.0295(8) 0.0179(8) 0.0270(7)
C14 0.0444(9) 0.0882(14) 0.0589(11) 0.0557(11) 0.0285(8) 0.0458(10)
C15 0.0424(9) 0.0678(11) 0.0330(8) 0.0127(8) 0.0012(7) 0.0354(9)
C16 0.0389(8) 0.0478(9) 0.0303(8) 0.0058(7) 0.0003(6) 0.0262(7)
C17 0.0192(5) 0.0213(5) 0.0238(6) 0.0069(5) 0.0054(5) 0.0079(5)
C18 0.0200(5) 0.0194(5) 0.0193(5) 0.0049(4) 0.0034(4) 0.0067(4)
C19 0.0226(6) 0.0249(6) 0.0233(6) 0.0101(5) 0.0074(5) 0.0115(5)
C20 0.0272(7) 0.0282(6) 0.0258(6) 0.0109(5) 0.0064(5) 0.0062(5)
C21 0.0358(7) 0.0291(7) 0.0332(7) 0.0145(6) 0.0144(6) 0.0098(6)
C22 0.0392(8) 0.0380(7) 0.0300(7) 0.0180(6) 0.0167(6) 0.0178(6)
C23 0.0367(8) 0.0410(8) 0.0242(7) 0.0147(6) 0.0076(6) 0.0134(6)
C24 0.0271(6) 0.0283(6) 0.0229(6) 0.0092(5) 0.0053(5) 0.0077(5)
C25 0.0186(5) 0.0232(6) 0.0190(5) 0.0067(5) 0.0036(4) 0.0066(5)
C26 0.0238(6) 0.0231(6) 0.0244(6) 0.0040(5) -0.0002(5) 0.0088(5)
C27 0.0232(6) 0.0230(6) 0.0225(6) 0.0056(5) 0.0032(5) 0.0101(5)
C28 0.0207(6) 0.0273(6) 0.0226(6) 0.0111(5) 0.0061(5) 0.0103(5)
C29 0.0247(6) 0.0308(7) 0.0296(7) 0.0096(5) 0.0029(5) 0.0140(5)
C30 0.0196(6) 0.0235(6) 0.0213(6) 0.0073(5) 0.0021(5) 0.0097(5)
C31 0.0205(6) 0.0265(6) 0.0241(6) 0.0089(5) 0.0046(5) 0.0112(5)
C32 0.0232(6) 0.0327(7) 0.0264(7) 0.0082(5) 0.0077(5) 0.0088(5)
C33 0.0404(8) 0.0439(8) 0.0360(8) 0.0193(7) 0.0200(7) 0.0189(7)
C34 0.0322(7) 0.0391(8) 0.0430(9) 0.0081(7) 0.0164(7) 0.0167(6)
C35 0.0189(6) 0.0245(6) 0.0283(6) 0.0091(5) 0.0036(5) 0.0082(5)
C36 0.0231(6) 0.0241(6) 0.0237(6) 0.0052(5) 0.0001(5) 0.0098(5)
C37 0.0262(6) 0.0289(6) 0.0204(6) 0.0075(5) 0.0041(5) 0.0128(5)
C38 0.0214(6) 0.0260(6) 0.0234(6) 0.0097(5) 0.0046(5) 0.0111(5)
C39 0.0236(6) 0.0316(7) 0.0233(6) 0.0106(5) 0.0060(5) 0.0082(5)
C40 0.0445(9) 0.0352(8) 0.0470(9) 0.0208(7) 0.0221(7) 0.0149(7)
C41 0.0306(7) 0.0408(8) 0.0297(7) 0.0147(6) 0.0120(6) 0.0130(6)
C42 0.114(2) 0.1012(18) 0.0271(8) 0.0196(10) 0.0141(10) 0.0883(18)
C43 0.0473(10) 0.0701(13) 0.0433(10) -0.0049(9) -0.0038(8) 0.0342(10)
C44 0.0449(9) 0.0367(8) 0.0426(9) 0.0093(7) 0.0114(7) 0.0175(7)
C45 0.0426(9) 0.0429(8) 0.0417(9) 0.0143(7) 0.0112(7) 0.0256(7)
C46 0.0527(11) 0.0443(9) 0.0695(13) 0.0220(9) 0.0354(10) 0.0214(8)
C47 0.126(2) 0.0589(12) 0.0578(12) 0.0411(11) 0.0603(15) 0.0594(14)
C48 0.0435(9) 0.0472(9) 0.0529(10) 0.0195(8) 0.0243(8) 0.0188(8)
C49 0.0320(8) 0.0612(11) 0.0542(10) 0.0285(9) 0.0129(7) 0.0211(8)
C50 0.0328(8) 0.0559(10) 0.0373(8) 0.0151(8) 0.0075(7) 0.0084(7)
O1 0.039(3) 0.030(2) 0.032(3) 0.010(2) 0.005(2) 0.021(2)

loop_
_atom_type_symbol
_atom_type_description
_atom_type_scat_dispersion_real
_atom_type_scat_dispersion_imag
_atom_type_scat_source
C C 0.0181 0.0091 'International Tables Vol C Tables 4.2.6.8 and 6.1.1.4'
H H 0.0000 0.0000 'International Tables Vol C Tables 4.2.6.8 and 6.1.1.4'
Ca Ca 0.3641 1.2855 'International Tables Vol C Tables 4.2.6.8 and 6.1.1.4'
N N 0.0311 0.0180 'International Tables Vol C Tables 4.2.6.8 and 6.1.1.4'
O O 0.0492 0.0322 'International Tables Vol C Tables 4.2.6.8 and 6.1.1.4'

loop_
_geom_angle_atom_site_label_1
_geom_angle_atom_site_label_2
_geom_angle_atom_site_label_3
_geom_angle
_geom_angle_site_symmetry_1
_geom_angle_site_symmetry_3
_geom_angle_publ_flag
N1 Ca1 N2 74.90(4) . . ?
N1 Ca1 O1 127.73(11) . . ?
N2 Ca1 O1 91.14(11) . . ?
N1 Ca1 O1 127.81(11) . 2_656 ?
N2 Ca1 O1 97.02(10) . 2_656 ?
O1 Ca1 O1 103.46(15) . 2_656 ?
N1 Ca1 C30 101.74(4) . . ?
N2 Ca1 C30 26.85(3) . . ?
O1 Ca1 C30 75.11(11) . . ?
O1 Ca1 C30 80.09(10) 2_656 . ?
N1 Ca1 C1 25.37(3) . . ?
N2 Ca1 C1 100.26(3) . . ?
O1 Ca1 C1 128.58(11) . . ?
O1 Ca1 C1 124.17(11) 2_656 . ?
C30 Ca1 C1 127.09(3) . . ?
N1 Ca1 Ca1 171.44(3) . 2_656 ?
N2 Ca1 Ca1 96.64(3) . 2_656 ?
O1 Ca1 Ca1 52.49(11) . 2_656 ?
O1 Ca1 Ca1 50.97(11) 2_656 2_656 ?
C30 Ca1 Ca1 69.78(2) . 2_656 ?
C1 Ca1 Ca1 162.99(3) . 2_656 ?
N1 Ca1 H 146.4(5) . . ?
N2 Ca1 H 93.4(5) . . ?
C30 Ca1 H 71.1(5) . . ?
C1 Ca1 H 145.9(5) . . ?
Ca1 Ca1 H 33.4(5) 2_656 . ?
N1 Ca1 H 143.0(6) . 2_656 ?
N2 Ca1 H 97.7(6) . 2_656 ?
O1 Ca1 H 87.9(6) . 2_656 ?
O1 Ca1 H 15.5(6) 2_656 2_656 ?
C30 Ca1 H 75.8(6) . 2_656 ?
C1 Ca1 H 138.4(6) . 2_656 ?
Ca1 Ca1 H 35.4(6) 2_656 2_656 ?
H Ca1 H 68.8(9) . 2_656 ?
C25 N1 C1 117.85(10) . . ?
C25 N1 Ca1 133.60(8) . . ?
C1 N1 Ca1 108.54(7) . . ?
C18 C1 C2 120.34(11) . . ?
C18 C1 N1 119.83(11) . . ?
C2 C1 N1 119.77(11) . . ?
C18 C1 Ca1 107.44(8) . . ?
C2 C1 Ca1 110.89(8) . . ?
N1 C1 Ca1 46.09(5) . . ?
C28 N2 C30 122.16(11) . . ?
C28 N2 Ca1 134.42(9) . . ?
C30 N2 Ca1 103.33(7) . . ?
C9 C2 C1 118.85(11) . . ?
C9 C2 C3 121.85(11) . . ?
C1 C2 C3 119.26(11) . . ?
C2 C3 C8 113.48(11) . . ?
C2 C3 C4 113.36(11) . . ?
C8 C3 C4 109.19(11) . . ?
C2 C3 H3 106.8 . . ?
C8 C3 H3 106.8 . . ?
C4 C3 H3 106.8 . . ?
C5 C4 C3 111.40(11) . . ?
C5 C4 H4A 109.3 . . ?
C3 C4 H4A 109.3 . . ?
C5 C4 H4B 109.3 . . ?
C3 C4 H4B 109.3 . . ?
H4A C4 H4B 108.0 . . ?
C4 C5 C6 110.91(12) . . ?
C4 C5 H5A 109.5 . . ?
C6 C5 H5A 109.5 . . ?
C4 C5 H5B 109.5 . . ?
C6 C5 H5B 109.5 . . ?
H5A C5 H5B 108.0 . . ?
C7 C6 C5 111.17(12) . . ?
C7 C6 H6A 109.4 . . ?
C5 C6 H6A 109.4 . . ?
C7 C6 H6B 109.4 . . ?
C5 C6 H6B 109.4 . . ?
H6A C6 H6B 108.0 . . ?
C6 C7 C8 110.98(12) . . ?
C6 C7 H7A 109.4 . . ?
C8 C7 H7A 109.4 . . ?
C6 C7 H7B 109.4 . . ?
C8 C7 H7B 109.4 . . ?
H7A C7 H7B 108.0 . . ?
C7 C8 C3 111.16(11) . . ?
C7 C8 H8A 109.4 . . ?
C3 C8 H8A 109.4 . . ?
C7 C8 H8B 109.4 . . ?
C3 C8 H8B 109.4 . . ?
H8A C8 H8B 108.0 . . ?
C10 C9 C2 121.87(12) . . ?
C10 C9 H9 119.1 . . ?
C2 C9 H9 119.1 . . ?
C17 C10 C9 117.81(12) . . ?
C17 C10 C11 120.29(11) . . ?
C9 C10 C11 121.89(12) . . ?
C16 C11 C10 112.57(11) . . ?
C16 C11 C12 111.31(13) . . ?
C10 C11 C12 111.92(11) . . ?
C16 C11 H11 106.9 . . ?
C10 C11 H11 106.9 . . ?
C12 C11 H11 106.9 . . ?
C11 C12 C13 111.39(13) . . ?
C11 C12 H12A 109.3 . . ?
C13 C12 H12A 109.3 . . ?
C11 C12 H12B 109.3 . . ?
C13 C12 H12B 109.3 . . ?
H12A C12 H12B 108.0 . . ?
C14 C13 C12 111.50(15) . . ?
C14 C13 H13A 109.3 . . ?
C12 C13 H13A 109.3 . . ?
C14 C13 H13B 109.3 . . ?
C12 C13 H13B 109.3 . . ?
H13A C13 H13B 108.0 . . ?
C13 C14 C15 111.26(14) . . ?
C13 C14 H14A 109.4 . . ?
C15 C14 H14A 109.4 . . ?
C13 C14 H14B 109.4 . . ?
C15 C14 H14B 109.4 . . ?
H14A C14 H14B 108.0 . . ?
C14 C15 C16 111.31(15) . . ?
C14 C15 H15A 109.4 . . ?
C16 C15 H15A 109.4 . . ?
C14 C15 H15B 109.4 . . ?
C16 C15 H15B 109.4 . . ?
H15A C15 H15B 108.0 . . ?
C11 C16 C15 111.78(13) . . ?
C11 C16 H16A 109.3 . . ?
C15 C16 H16A 109.3 . . ?
C11 C16 H16B 109.3 . . ?
C15 C16 H16B 109.3 . . ?
H16A C16 H16B 107.9 . . ?
C10 C17 C18 122.63(12) . . ?
C10 C17 H17 118.7 . . ?
C18 C17 H17 118.7 . . ?
C17 C18 C1 118.27(11) . . ?
C17 C18 C19 121.58(11) . . ?
C1 C18 C19 120.10(11) . . ?
C18 C19 C24 113.35(10) . . ?
C18 C19 C20 113.08(11) . . ?
C24 C19 C20 109.14(11) . . ?
C18 C19 H19 107.0 . . ?
C24 C19 H19 107.0 . . ?
C20 C19 H19 107.0 . . ?
C21 C20 C19 111.25(12) . . ?
C21 C20 H20A 109.4 . . ?
C19 C20 H20A 109.4 . . ?
C21 C20 H20B 109.4 . . ?
C19 C20 H20B 109.4 . . ?
H20A C20 H20B 108.0 . . ?
C22 C21 C20 111.33(12) . . ?
C22 C21 H21A 109.4 . . ?
C20 C21 H21A 109.4 . . ?
C22 C21 H21B 109.4 . . ?
C20 C21 H21B 109.4 . . ?
H21A C21 H21B 108.0 . . ?
C21 C22 C23 111.15(12) . . ?
C21 C22 H22A 109.4 . . ?
C23 C22 H22A 109.4 . . ?
C21 C22 H22B 109.4 . . ?
C23 C22 H22B 109.4 . . ?
H22A C22 H22B 108.0 . . ?
C22 C23 C24 110.98(12) . . ?
C22 C23 H23A 109.4 . . ?
C24 C23 H23A 109.4 . . ?
C22 C23 H23B 109.4 . . ?
C24 C23 H23B 109.4 . . ?
H23A C23 H23B 108.0 . . ?
C23 C24 C19 111.21(11) . . ?
C23 C24 H24A 109.4 . . ?
C19 C24 H24A 109.4 . . ?
C23 C24 H24B 109.4 . . ?
C19 C24 H24B 109.4 . . ?
H24A C24 H24B 108.0 . . ?
N1 C25 C27 124.29(11) . . ?
N1 C25 C26 119.74(11) . . ?
C27 C25 C26 115.97(11) . . ?
C25 C26 H26A 109.5 . . ?
C25 C26 H26B 109.5 . . ?
H26A C26 H26B 109.5 . . ?
C25 C26 H26C 109.5 . . ?
H26A C26 H26C 109.5 . . ?
H26B C26 H26C 109.5 . . ?
C25 C27 C28 129.22(12) . . ?
C25 C27 H27 115.4 . . ?
C28 C27 H27 115.4 . . ?
N2 C28 C27 123.32(12) . . ?
N2 C28 C29 121.81(11) . . ?
C27 C28 C29 114.87(11) . . ?
C28 C29 H29A 109.5 . . ?
C28 C29 H29B 109.5 . . ?
H29A C29 H29B 109.5 . . ?
C28 C29 H29C 109.5 . . ?
H29A C29 H29C 109.5 . . ?
H29B C29 H29C 109.5 . . ?
C31 C30 C38 120.60(11) . . ?
C31 C30 N2 120.94(11) . . ?
C38 C30 N2 117.79(11) . . ?
C31 C30 Ca1 111.23(8) . . ?
C38 C30 Ca1 99.24(8) . . ?
N2 C30 Ca1 49.81(6) . . ?
C35 C31 C30 118.52(12) . . ?
C35 C31 C32 119.30(12) . . ?
C30 C31 C32 122.17(11) . . ?
C31 C32 C34 110.18(12) . . ?
C31 C32 C33 113.04(12) . . ?
C34 C32 C33 109.61(12) . . ?
C31 C32 H32 107.9 . . ?
C34 C32 H32 107.9 . . ?
C33 C32 H32 107.9 . . ?
C32 C33 H33A 109.5 . . ?
C32 C33 H33B 109.5 . . ?
H33A C33 H33B 109.5 . . ?
C32 C33 H33C 109.5 . . ?
H33A C33 H33C 109.5 . . ?
H33B C33 H33C 109.5 . . ?
C32 C34 H34A 109.5 . . ?
C32 C34 H34B 109.5 . . ?
H34A C34 H34B 109.5 . . ?
C32 C34 H34C 109.5 . . ?
H34A C34 H34C 109.5 . . ?
H34B C34 H34C 109.5 . . ?
C36 C35 C31 121.39(12) . . ?
C36 C35 H35 119.3 . . ?
C31 C35 H35 119.3 . . ?
C35 C36 C37 119.58(12) . . ?
C35 C36 H36 120.2 . . ?
C37 C36 H36 120.2 . . ?
C36 C37 C38 121.31(12) . . ?
C36 C37 H37 119.3 . . ?
C38 C37 H37 119.3 . . ?
C37 C38 C30 118.44(12) . . ?
C37 C38 C39 121.23(12) . . ?
C30 C38 C39 120.30(11) . . ?
C38 C39 C40 110.41(12) . . ?
C38 C39 C41 114.31(11) . . ?
C40 C39 C41 109.85(12) . . ?
C38 C39 H39 107.3 . . ?
C40 C39 H39 107.3 . . ?
C41 C39 H39 107.3 . . ?
C39 C40 H40A 109.5 . . ?
C39 C40 H40B 109.5 . . ?
H40A C40 H40B 109.5 . . ?
C39 C40 H40C 109.5 . . ?
H40A C40 H40C 109.5 . . ?
H40B C40 H40C 109.5 . . ?
C39 C41 H41A 109.5 . . ?
C39 C41 H41B 109.5 . . ?
H41A C41 H41B 109.5 . . ?
C39 C41 H41C 109.5 . . ?
H41A C41 H41C 109.5 . . ?
H41B C41 H41C 109.5 . . ?
C43 C42 C47 120.19(19) . . ?
C43 C42 H42 119.9 . . ?
C47 C42 H42 119.9 . . ?
C44 C43 C42 119.7(2) . . ?
C44 C43 H43 120.1 . . ?
C42 C43 H43 120.1 . . ?
C43 C44 C45 120.21(19) . . ?
C43 C44 H44 119.9 . . ?
C45 C44 H44 119.9 . . ?
C46 C45 C44 120.53(17) . . ?
C46 C45 H45 119.7 . . ?
C44 C45 H45 119.7 . . ?
C45 C46 C47 119.8(2) . . ?
C45 C46 H46 120.1 . . ?
C47 C46 H46 120.1 . . ?
C46 C47 C42 119.53(19) . . ?
C46 C47 H47 120.2 . . ?
C42 C47 H47 120.2 . . ?
C50 C48 C49 119.68(18) 2_667 . ?
C50 C48 H48 120.2 2_667 . ?
C49 C48 H48 120.2 . . ?
C50 C49 C48 120.03(17) . . ?
C50 C49 H49 120.0 . . ?
C48 C49 H49 120.0 . . ?
C48 C50 C49 120.28(17) 2_667 . ?
C48 C50 H50 119.9 2_667 . ?
C49 C50 H50 119.9 . . ?
Ca1 O1 Ca1 76.54(15) . 2_656 ?
Ca1 O1 H1 128(3) . . ?
Ca1 O1 H1 94(5) 2_656 . ?

loop_
_geom_bond_atom_site_label_1
_geom_bond_atom_site_label_2
_geom_bond_distance
_geom_bond_site_symmetry_2
_geom_bond_publ_flag
Ca1 N1 2.4038(10) . ?
Ca1 N2 2.4083(11) . ?
Ca1 O1 2.769(6) . ?
Ca1 O1 2.827(6) 2_656 ?
Ca1 C30 3.0676(12) . ?
Ca1 C1 3.1633(12) . ?
Ca1 Ca1 3.4664(5) 2_656 ?
Ca1 H 2.16(2) . ?
Ca1 H 2.04(2) 2_656 ?
N1 C25 1.3299(17) . ?
N1 C1 1.4294(15) . ?
C1 C18 1.4086(17) . ?
C1 C2 1.4102(18) . ?
N2 C28 1.3205(17) . ?
N2 C30 1.4241(15) . ?
C2 C9 1.3979(18) . ?
C2 C3 1.5227(17) . ?
C3 C8 1.5339(18) . ?
C3 C4 1.5341(18) . ?
C3 H3 1.0000 . ?
C4 C5 1.5252(19) . ?
C4 H4A 0.9900 . ?
C4 H4B 0.9900 . ?
C5 C6 1.528(2) . ?
C5 H5A 0.9900 . ?
C5 H5B 0.9900 . ?
C6 C7 1.523(2) . ?
C6 H6A 0.9900 . ?
C6 H6B 0.9900 . ?
C7 C8 1.5262(19) . ?
C7 H7A 0.9900 . ?
C7 H7B 0.9900 . ?
C8 H8A 0.9900 . ?
C8 H8B 0.9900 . ?
C9 C10 1.3958(19) . ?
C9 H9 0.9500 . ?
C10 C17 1.3925(18) . ?
C10 C11 1.5177(17) . ?
C11 C16 1.517(2) . ?
C11 C12 1.529(2) . ?
C11 H11 1.0000 . ?
C12 C13 1.531(2) . ?
C12 H12A 0.9900 . ?
C12 H12B 0.9900 . ?
C13 C14 1.499(3) . ?
C13 H13A 0.9900 . ?
C13 H13B 0.9900 . ?
C14 C15 1.528(3) . ?
C14 H14A 0.9900 . ?
C14 H14B 0.9900 . ?
C15 C16 1.534(2) . ?
C15 H15A 0.9900 . ?
C15 H15B 0.9900 . ?
C16 H16A 0.9900 . ?
C16 H16B 0.9900 . ?
C17 C18 1.3965(18) . ?
C17 H17 0.9500 . ?
C18 C19 1.5203(17) . ?
C19 C24 1.5329(18) . ?
C19 C20 1.5344(18) . ?
C19 H19 1.0000 . ?
C20 C21 1.5314(19) . ?
C20 H20A 0.9900 . ?
C20 H20B 0.9900 . ?
C21 C22 1.521(2) . ?
C21 H21A 0.9900 . ?
C21 H21B 0.9900 . ?
C22 C23 1.524(2) . ?
C22 H22A 0.9900 . ?
C22 H22B 0.9900 . ?
C23 C24 1.530(2) . ?
C23 H23A 0.9900 . ?
C23 H23B 0.9900 . ?
C24 H24A 0.9900 . ?
C24 H24B 0.9900 . ?
C25 C27 1.3998(18) . ?
C25 C26 1.5187(17) . ?
C26 H26A 0.9800 . ?
C26 H26B 0.9800 . ?
C26 H26C 0.9800 . ?
C27 C28 1.4078(18) . ?
C27 H27 0.9500 . ?
C28 C29 1.5188(18) . ?
C29 H29A 0.9800 . ?
C29 H29B 0.9800 . ?
C29 H29C 0.9800 . ?
C30 C31 1.4114(18) . ?
C30 C38 1.4136(18) . ?
C31 C35 1.3957(18) . ?
C31 C32 1.5195(18) . ?
C32 C34 1.534(2) . ?
C32 C33 1.536(2) . ?
C32 H32 1.0000 . ?
C33 H33A 0.9800 . ?
C33 H33B 0.9800 . ?
C33 H33C 0.9800 . ?
C34 H34A 0.9800 . ?
C34 H34B 0.9800 . ?
C34 H34C 0.9800 . ?
C35 C36 1.3864(19) . ?
C35 H35 0.9500 . ?
C36 C37 1.3875(19) . ?
C36 H36 0.9500 . ?
C37 C38 1.3976(18) . ?
C37 H37 0.9500 . ?
C38 C39 1.5229(18) . ?
C39 C40 1.531(2) . ?
C39 C41 1.5327(19) . ?
C39 H39 1.0000 . ?
C40 H40A 0.9800 . ?
C40 H40B 0.9800 . ?
C40 H40C 0.9800 . ?
C41 H41A 0.9800 . ?
C41 H41B 0.9800 . ?
C41 H41C 0.9800 . ?
C42 C43 1.379(4) . ?
C42 C47 1.384(4) . ?
C42 H42 0.9500 . ?
C43 C44 1.371(3) . ?
C43 H43 0.9500 . ?
C44 C45 1.372(2) . ?
C44 H44 0.9500 . ?
C45 C46 1.370(3) . ?
C45 H45 0.9500 . ?
C46 C47 1.382(3) . ?
C46 H46 0.9500 . ?
C47 H47 0.9500 . ?
C48 C50 1.379(3) 2_667 ?
C48 C49 1.380(3) . ?
C48 H48 0.9500 . ?
C49 C50 1.379(3) . ?
C49 H49 0.9500 . ?
C50 H50 0.9500 . ?
O1 H1 0.9501(10) . ?

loop_
_geom_torsion_atom_site_label_1
_geom_torsion_atom_site_label_2
_geom_torsion_atom_site_label_3
_geom_torsion_atom_site_label_4
_geom_torsion
_geom_torsion_site_symmetry_1
_geom_torsion_site_symmetry_2
_geom_torsion_site_symmetry_3
_geom_torsion_site_symmetry_4
_geom_torsion_publ_flag
C25 N1 C1 C18 -93.27(14) . . . . ?
Ca1 N1 C1 C18 85.85(11) . . . . ?
C25 N1 C1 C2 89.75(14) . . . . ?
Ca1 N1 C1 C2 -91.12(11) . . . . ?
C25 N1 C1 Ca1 -179.13(14) . . . . ?
C18 C1 C2 C9 -4.72(17) . . . . ?
N1 C1 C2 C9 172.24(11) . . . . ?
Ca1 C1 C2 C9 121.79(10) . . . . ?
C18 C1 C2 C3 172.92(11) . . . . ?
N1 C1 C2 C3 -10.12(17) . . . . ?
Ca1 C1 C2 C3 -60.57(12) . . . . ?
C9 C2 C3 C8 33.50(17) . . . . ?
C1 C2 C3 C8 -144.07(12) . . . . ?
C9 C2 C3 C4 -91.81(14) . . . . ?
C1 C2 C3 C4 90.62(14) . . . . ?
C2 C3 C4 C5 -175.05(11) . . . . ?
C8 C3 C4 C5 57.36(15) . . . . ?
C3 C4 C5 C6 -56.67(16) . . . . ?
C4 C5 C6 C7 55.20(17) . . . . ?
C5 C6 C7 C8 -55.50(17) . . . . ?
C6 C7 C8 C3 57.19(16) . . . . ?
C2 C3 C8 C7 175.00(11) . . . . ?
C4 C3 C8 C7 -57.49(15) . . . . ?
C1 C2 C9 C10 0.83(18) . . . . ?
C3 C2 C9 C10 -176.75(11) . . . . ?
C2 C9 C10 C17 2.58(18) . . . . ?
C2 C9 C10 C11 -178.47(11) . . . . ?
C17 C10 C11 C16 114.40(15) . . . . ?
C9 C10 C11 C16 -64.53(17) . . . . ?
C17 C10 C11 C12 -119.34(14) . . . . ?
C9 C10 C11 C12 61.73(17) . . . . ?
C16 C11 C12 C13 -54.14(19) . . . . ?
C10 C11 C12 C13 178.92(14) . . . . ?
C11 C12 C13 C14 55.7(2) . . . . ?
C12 C13 C14 C15 -56.18(19) . . . . ?
C13 C14 C15 C16 55.3(2) . . . . ?
C10 C11 C16 C15 -179.80(14) . . . . ?
C12 C11 C16 C15 53.61(19) . . . . ?
C14 C15 C16 C11 -54.1(2) . . . . ?
C9 C10 C17 C18 -2.22(18) . . . . ?
C11 C10 C17 C18 178.81(11) . . . . ?
C10 C17 C18 C1 -1.55(18) . . . . ?
C10 C17 C18 C19 176.26(11) . . . . ?
C2 C1 C18 C17 5.05(17) . . . . ?
N1 C1 C18 C17 -171.90(11) . . . . ?
Ca1 C1 C18 C17 -123.03(10) . . . . ?
C2 C1 C18 C19 -172.79(11) . . . . ?
N1 C1 C18 C19 10.25(17) . . . . ?
Ca1 C1 C18 C19 59.12(12) . . . . ?
C17 C18 C19 C24 88.08(14) . . . . ?
C1 C18 C19 C24 -94.14(14) . . . . ?
C17 C18 C19 C20 -36.83(16) . . . . ?
C1 C18 C19 C20 140.95(12) . . . . ?
C18 C19 C20 C21 -175.69(11) . . . . ?
C24 C19 C20 C21 57.15(15) . . . . ?
C19 C20 C21 C22 -56.45(16) . . . . ?
C20 C21 C22 C23 54.92(17) . . . . ?
C21 C22 C23 C24 -55.26(17) . . . . ?
C22 C23 C24 C19 57.26(16) . . . . ?
C18 C19 C24 C23 175.33(11) . . . . ?
C20 C19 C24 C23 -57.66(15) . . . . ?
C1 N1 C25 C27 -178.68(12) . . . . ?
Ca1 N1 C25 C27 2.5(2) . . . . ?
C1 N1 C25 C26 1.04(17) . . . . ?
Ca1 N1 C25 C26 -177.82(9) . . . . ?
N1 C25 C27 C28 -2.6(2) . . . . ?
C26 C25 C27 C28 177.68(13) . . . . ?
C30 N2 C28 C27 -177.53(12) . . . . ?
Ca1 N2 C28 C27 6.4(2) . . . . ?
C30 N2 C28 C29 2.95(19) . . . . ?
Ca1 N2 C28 C29 -173.08(9) . . . . ?
C25 C27 C28 N2 -1.9(2) . . . . ?
C25 C27 C28 C29 177.69(13) . . . . ?
C28 N2 C30 C31 -84.42(16) . . . . ?
Ca1 N2 C30 C31 92.66(12) . . . . ?
C28 N2 C30 C38 104.91(14) . . . . ?
Ca1 N2 C30 C38 -78.01(11) . . . . ?
C28 N2 C30 Ca1 -177.09(14) . . . . ?
C38 C30 C31 C35 4.01(19) . . . . ?
N2 C30 C31 C35 -166.40(12) . . . . ?
Ca1 C30 C31 C35 -111.45(11) . . . . ?
C38 C30 C31 C32 -175.40(12) . . . . ?
N2 C30 C31 C32 14.20(19) . . . . ?
Ca1 C30 C31 C32 69.15(14) . . . . ?
C35 C31 C32 C34 -64.33(16) . . . . ?
C30 C31 C32 C34 115.07(14) . . . . ?
C35 C31 C32 C33 58.69(17) . . . . ?
C30 C31 C32 C33 -121.91(14) . . . . ?
C30 C31 C35 C36 -1.0(2) . . . . ?
C32 C31 C35 C36 178.46(12) . . . . ?
C31 C35 C36 C37 -2.3(2) . . . . ?
C35 C36 C37 C38 2.6(2) . . . . ?
C36 C37 C38 C30 0.4(2) . . . . ?
C36 C37 C38 C39 -177.65(13) . . . . ?
C31 C30 C38 C37 -3.75(19) . . . . ?
N2 C30 C38 C37 166.95(11) . . . . ?
Ca1 C30 C38 C37 117.75(11) . . . . ?
C31 C30 C38 C39 174.36(12) . . . . ?
N2 C30 C38 C39 -14.94(18) . . . . ?
Ca1 C30 C38 C39 -64.15(12) . . . . ?
C37 C38 C39 C40 97.47(15) . . . . ?
C30 C38 C39 C40 -80.59(16) . . . . ?
C37 C38 C39 C41 -26.97(18) . . . . ?
C30 C38 C39 C41 154.97(13) . . . . ?
C47 C42 C43 C44 0.7(3) . . . . ?
C42 C43 C44 C45 0.1(3) . . . . ?
C43 C44 C45 C46 -0.8(3) . . . . ?
C44 C45 C46 C47 0.6(3) . . . . ?
C45 C46 C47 C42 0.2(3) . . . . ?
C43 C42 C47 C46 -0.9(3) . . . . ?
C50 C48 C49 C50 -0.1(3) 2_667 . . . ?
C48 C49 C50 C48 0.1(3) . . . 2_667 ?
